data_7211523
loop_
_publ_author_name
'Mol\<canov, Kre\<simir'
'Koji\'c-Prodi\'c, Biserka'

_publ_section_title
;
 Salts and co-crystals of chloranilic acid with organic bases: is it
 possible to predict a salt formation?
;
_journal_issue 3
_journal_name_full CrystEngComm
_journal_page_first 925
_journal_paper_doi 10.1039/b908492d
_journal_volume 12
_journal_year 2010
_chemical_formula_moiety 'C6 H Cl2 O4, C2 H8 N'
_chemical_formula_sum 'C8 H9 Cl2 N O4'
_chemical_formula_weight 254.06
_space_group_IT_number 14
_symmetry_cell_setting monoclinic
_symmetry_space_group_name_Hall '-P 2yn'
_symmetry_space_group_name_H-M 'P 1 21/n 1'
_audit_creation_date 2008-04-22T15:32:32-00:00
_audit_creation_method 'WinGX routine CIF_UPDATE'
_cell_angle_alpha 90.000(5)
_cell_angle_beta 99.420(5)
_cell_angle_gamma 90.000(5)
_cell_formula_units_Z 16
_cell_length_a 9.575(5)
_cell_length_b 28.271(5)
_cell_length_c 15.831(5)
_cell_measurement_reflns_used 13508
_cell_measurement_temperature 293(2)
_cell_measurement_theta_max 76.0698
_cell_measurement_theta_min 2.8271
_cell_volume 4228(3)
_computing_cell_refinement
;
CrysAlis RED, Oxford Diffraction Ltd.,
Version 1.171.32.11 (release 31-10-2007 CrysAlis171 .NET)
(compiled Oct 31 2007,17:16:07)
;
_computing_data_collection
;
CrysAlis CCD, Oxford Diffraction Ltd.,
Version 1.171.32.11 (release 31-10-2007 CrysAlis171 .NET)
(compiled Oct 31 2007,17:16:07)
;
_computing_data_reduction
;
CrysAlis RED, Oxford Diffraction Ltd.,
Version 1.171.32.11 (release 31-10-2007 CrysAlis171 .NET)
(compiled Oct 31 2007,17:16:07)
;
_computing_molecular_graphics 'Ortep-3 for Windows (Farrugia, 1997)'
_computing_publication_material 'WinGX publication routines (Farrugia, 1999)'
_computing_structure_refinement 'SHELXL-97 (Sheldrick, 1997)'
_computing_structure_solution 'SHELXS-97 (Sheldrick, 1997)'
_diffrn_detector_area_resol_mean 10.4323
_diffrn_measured_fraction_theta_full 0.974
_diffrn_measured_fraction_theta_max 0.974
_diffrn_measurement_device_type 'Oxford Xcalibur Nova'
_diffrn_measurement_method
;
CCD detector
;
_diffrn_radiation_monochromator graphite
_diffrn_radiation_source 'Enhance (Cu) X-ray Source'
_diffrn_radiation_type 'Cu K\a'
_diffrn_radiation_wavelength 1.5418
_diffrn_reflns_av_R_equivalents 0.0248
_diffrn_reflns_limit_h_max 11
_diffrn_reflns_limit_h_min -11
_diffrn_reflns_limit_k_max 35
_diffrn_reflns_limit_k_min -31
_diffrn_reflns_limit_l_max 19
_diffrn_reflns_limit_l_min -19
_diffrn_reflns_number 25512
_diffrn_reflns_theta_full 76
_diffrn_reflns_theta_max 76
_diffrn_reflns_theta_min 1.49
_exptl_absorpt_coefficient_mu 5.523
_exptl_absorpt_correction_T_max 0.6800
_exptl_absorpt_correction_T_min 0.4389
_exptl_absorpt_correction_type multi-scan
_exptl_absorpt_process_details
;
CrysAlis RED, Oxford Diffraction Ltd.,
Version 1.171.32.11 (release 31-10-2007 CrysAlis171 .NET)
(compiled Oct 31 2007,17:16:07)
Empirical absorption correction using spherical harmonics,
implemented in SCALE3 ABSPACK scaling algorithm.
;
_exptl_crystal_colour red
_exptl_crystal_density_diffrn 1.597
_exptl_crystal_density_method 'not measured'
_exptl_crystal_description rod
_exptl_crystal_F_000 2080
_exptl_crystal_size_max 0.23
_exptl_crystal_size_mid 0.11
_exptl_crystal_size_min 0.07
_refine_diff_density_max 0.441
_refine_diff_density_min -0.286
_refine_ls_extinction_method none
_refine_ls_goodness_of_fit_ref 1.029
_refine_ls_hydrogen_treatment constr
_refine_ls_matrix_type full
_refine_ls_number_parameters 541
_refine_ls_number_reflns 8623
_refine_ls_number_restraints 0
_refine_ls_restrained_S_all 1.029
_refine_ls_R_factor_gt 0.0413
_refine_ls_shift/su_max 0.001
_refine_ls_structure_factor_coef Fsqd
_refine_ls_weighting_details 'calc w=1/[\s^2^(Fo^2^)+(0.0682P)^2^+1.0955P] where P=(Fo^2^+2Fc^2^)/3'
_refine_ls_weighting_scheme calc
_refine_ls_wR_factor_ref 0.1194
_reflns_number_gt 7124
_reflns_number_total 8623
_reflns_threshold_expression >2sigma(I)
_cod_data_source_file b908492d.txt
_cod_data_source_block Me2NH2HCA-monoclinic
_cod_database_code 7211523

loop_
_symmetry_equiv_pos_as_xyz
'x, y, z'
'-x+1/2, y+1/2, -z+1/2'
'-x, -y, -z'
'x-1/2, -y-1/2, z-1/2'

loop_
_atom_site_label
_atom_site_type_symbol
_atom_site_fract_x
_atom_site_fract_y
_atom_site_fract_z
_atom_site_U_iso_or_equiv
_atom_site_adp_type
_atom_site_occupancy
_atom_site_calc_flag
_atom_site_refinement_flags
Cl8 Cl 0.52928(5) 0.43132(2) 0.02271(3) 0.04839(13) Uani 1 d .
Cl6 Cl 0.01934(5) 0.31850(2) 0.08084(3) 0.05019(14) Uani 1 d .
Cl2 Cl 0.60428(5) 0.06288(2) 0.99425(3) 0.05069(14) Uani 1 d .
Cl1 Cl 1.25766(5) 0.07123(3) 0.97292(3) 0.06177(18) Uani 1 d .
Cl3 Cl 0.29280(6) 0.17923(3) 0.12954(3) 0.06398(18) Uani 1 d .
Cl4 Cl 0.94429(5) 0.17630(2) 0.10192(3) 0.05104(14) Uani 1 d .
Cl5 Cl 0.67429(6) 0.30630(3) 0.06496(4) 0.06461(18) Uani 1 d .
Cl7 Cl -0.12886(5) 0.43983(2) 0.03129(3) 0.05675(16) Uani 1 d .
O9 O 0.16922(15) 0.32794(6) -0.07110(8) 0.0491(3) Uani 1 d .
O16 O 0.29243(15) 0.43641(5) -0.12849(8) 0.0465(3) Uani 1 d .
O10 O 0.44024(16) 0.32227(6) -0.07855(9) 0.0517(4) Uani 1 d .
H10 H 0.3698 0.3262 -0.1149 0.078 Uiso 1 calc R
O12 O 0.25702(16) 0.31034(6) 0.22824(8) 0.0511(4) Uani 1 d .
O1 O 0.74512(16) 0.07514(7) 0.84029(9) 0.0601(4) Uani 1 d .
C24 C 0.34857(18) 0.43241(6) 0.02195(11) 0.0344(4) Uani 1 d .
C13 C 0.2457(2) 0.32080(7) -0.00109(11) 0.0375(4) Uani 1 d .
O13 O 0.37596(14) 0.42052(5) 0.17080(8) 0.0435(3) Uani 1 d .
O8 O 0.69936(15) 0.18543(6) -0.04190(8) 0.0494(3) Uani 1 d .
C19 C 0.30075(18) 0.42753(6) 0.10050(10) 0.0333(3) Uani 1 d .
C3 C 1.08015(19) 0.06833(7) 0.97780(11) 0.0411(4) Uani 1 d .
C5 C 0.87910(19) 0.06088(7) 1.06618(11) 0.0360(4) Uani 1 d .
C9 C 0.4690(2) 0.17636(7) 0.12159(12) 0.0425(4) Uani 1 d .
O15 O 0.01658(16) 0.44292(6) -0.12111(9) 0.0551(4) Uani 1 d .
C14 C 0.4017(2) 0.31759(7) -0.00237(11) 0.0404(4) Uani 1 d .
C10 C 0.5108(2) 0.18378(7) 0.03833(11) 0.0404(4) Uani 1 d .
O7 O 0.42638(16) 0.19214(7) -0.02594(9) 0.0572(4) Uani 1 d .
O4 O 0.84757(15) 0.05757(5) 1.13984(8) 0.0455(3) Uani 1 d .
C20 C 0.14367(19) 0.43105(7) 0.10105(11) 0.0360(4) Uani 1 d .
C12 C 0.76533(19) 0.17555(7) 0.10719(11) 0.0378(4) Uani 1 d .
O5 O 0.80498(15) 0.16167(6) 0.25625(8) 0.0518(4) Uani 1 d .
O6 O 0.53191(16) 0.15888(7) 0.26664(9) 0.0585(4) Uani 1 d .
H6 H 0.6034 0.1544 0.302 0.088 Uiso 1 calc R
O2 O 1.02016(16) 0.07915(7) 0.83073(9) 0.0629(5) Uani 1 d .
H2 H 0.9492 0.0809 0.7941 0.094 Uiso 1 calc R
C1 C 0.8256(2) 0.07034(7) 0.90946(11) 0.0410(4) Uani 1 d .
C7 C 0.7240(2) 0.16800(7) 0.18704(11) 0.0392(4) Uani 1 d .
O3 O 1.12270(15) 0.05741(7) 1.12635(9) 0.0565(4) Uani 1 d .
O14 O 0.10427(14) 0.42842(6) 0.17744(8) 0.0484(3) Uani 1 d .
H14 H 0.1745 0.4253 0.2143 0.073 Uiso 1 calc R
C11 C 0.6687(2) 0.18128(7) 0.03149(11) 0.0388(4) Uani 1 d .
O11 O 0.53165(17) 0.29969(8) 0.21833(10) 0.0675(5) Uani 1 d .
C6 C 0.78380(19) 0.06413(7) 0.98960(11) 0.0387(4) Uani 1 d .
C8 C 0.5681(2) 0.16774(7) 0.19086(11) 0.0409(4) Uani 1 d .
C22 C 0.09680(19) 0.43853(7) -0.05383(11) 0.0378(4) Uani 1 d .
C18 C 0.1989(2) 0.31593(7) 0.07817(11) 0.0382(4) Uani 1 d .
C23 C 0.2575(2) 0.43569(6) -0.05636(11) 0.0354(4) Uani 1 d .
C2 C 0.9825(2) 0.07244(8) 0.90635(11) 0.0427(4) Uani 1 d .
C16 C 0.4509(2) 0.30679(8) 0.15177(12) 0.0444(4) Uani 1 d .
C21 C 0.0499(2) 0.43627(7) 0.02858(11) 0.0396(4) Uani 1 d .
C15 C 0.4964(2) 0.31057(8) 0.06923(12) 0.0438(4) Uani 1 d .
C4 C 1.0379(2) 0.06184(7) 1.06072(11) 0.0389(4) Uani 1 d .
C17 C 0.2916(2) 0.31131(7) 0.15547(11) 0.0400(4) Uani 1 d .
N1 N 0.92709(19) 0.21349(7) 0.88264(10) 0.0512(4) Uani 1 d .
H1B H 0.9093 0.1996 0.8309 0.061 Uiso 1 calc R
H1A H 0.8791 0.1974 0.9177 0.061 Uiso 1 calc R
N2 N 0.50589(18) 0.18392(6) 0.80078(10) 0.0462(4) Uani 1 d .
H2A H 0.573 0.1809 0.7674 0.055 Uiso 1 calc R
H2B H 0.5497 0.185 0.8556 0.055 Uiso 1 calc R
N3 N 0.11839(18) 0.46829(7) 0.71936(10) 0.0480(4) Uani 1 d .
H3A H 0.137 0.4523 0.7691 0.058 Uiso 1 calc R
H3B H 0.169 0.4548 0.6826 0.058 Uiso 1 calc R
C29 C -0.0338(3) 0.46345(12) 0.68456(15) 0.0687(7) Uani 1 d .
H29C H -0.0572 0.4306 0.6766 0.103 Uiso 1 calc R
H29A H -0.0543 0.4796 0.6306 0.103 Uiso 1 calc R
H29B H -0.0888 0.4771 0.7239 0.103 Uiso 1 calc R
C31 C 0.3977(3) 0.53031(9) 0.18317(14) 0.0585(6) Uani 1 d .
H31B H 0.4702 0.5066 0.1937 0.088 Uiso 1 calc R
H31A H 0.3548 0.5294 0.124 0.088 Uiso 1 calc R
H31C H 0.327 0.5243 0.2184 0.088 Uiso 1 calc R
C30 C 0.1651(3) 0.51751(10) 0.73426(18) 0.0712(7) Uani 1 d .
H30C H 0.2645 0.5181 0.7569 0.107 Uiso 1 calc R
H30A H 0.1133 0.532 0.7744 0.107 Uiso 1 calc R
H30B H 0.1482 0.5346 0.6812 0.107 Uiso 1 calc R
C27 C 0.4140(3) 0.14198(9) 0.78926(17) 0.0643(6) Uani 1 d .
H27B H 0.47 0.1141 0.8041 0.096 Uiso 1 calc R
H27A H 0.3688 0.14 0.7306 0.096 Uiso 1 calc R
H27C H 0.3433 0.1444 0.8256 0.096 Uiso 1 calc R
C28 C 0.4308(3) 0.22887(9) 0.78002(15) 0.0650(6) Uani 1 d .
H58A H 0.4971 0.2546 0.7891 0.098 Uiso 1 calc R
H58B H 0.3604 0.2329 0.8162 0.098 Uiso 1 calc R
H58C H 0.3859 0.2285 0.7212 0.098 Uiso 1 calc R
C25 C 1.0798(3) 0.20958(11) 0.91572(16) 0.0688(7) Uani 1 d .
H25A H 1.1068 0.1768 0.9187 0.103 Uiso 1 calc R
H25B H 1.0996 0.2233 0.9718 0.103 Uiso 1 calc R
H25C H 1.1323 0.226 0.8781 0.103 Uiso 1 calc R
C32 C 0.3571(2) 0.61618(9) 0.18960(16) 0.0597(6) Uani 1 d .
H32B H 0.4044 0.6457 0.2041 0.09 Uiso 1 calc R
H32C H 0.2858 0.6115 0.225 0.09 Uiso 1 calc R
H32A H 0.3135 0.6167 0.1305 0.09 Uiso 1 calc R
C26 C 0.8735(3) 0.26229(10) 0.87464(18) 0.0721(7) Uani 1 d .
H26B H 0.7739 0.2619 0.8526 0.108 Uiso 1 calc R
H26C H 0.9223 0.2796 0.8362 0.108 Uiso 1 calc R
H26A H 0.8892 0.2772 0.9299 0.108 Uiso 1 calc R
N4 N 0.46061(17) 0.57728(6) 0.20375(10) 0.0430(4) Uani 1 d .
H4B H 0.5282 0.5823 0.1714 0.052 Uiso 1 calc R
H4A H 0.5025 0.5775 0.259 0.052 Uiso 1 calc R

loop_
_atom_site_aniso_label
_atom_site_aniso_U_11
_atom_site_aniso_U_22
_atom_site_aniso_U_33
_atom_site_aniso_U_23
_atom_site_aniso_U_13
_atom_site_aniso_U_12
Cl8 0.0303(2) 0.0756(3) 0.0407(2) 0.0019(2) 0.00995(18) -0.0019(2)
Cl6 0.0371(3) 0.0779(3) 0.0363(2) -0.0004(2) 0.00824(19) -0.0083(2)
Cl2 0.0306(2) 0.0849(4) 0.0371(2) -0.0025(2) 0.00721(18) -0.0070(2)
Cl1 0.0305(2) 0.1209(5) 0.0349(2) 0.0006(3) 0.00822(19) 0.0000(3)
Cl3 0.0362(3) 0.1168(5) 0.0401(3) 0.0055(3) 0.0097(2) 0.0044(3)
Cl4 0.0356(2) 0.0774(3) 0.0406(3) 0.0006(2) 0.00777(19) -0.0047(2)
Cl5 0.0401(3) 0.1074(5) 0.0479(3) 0.0046(3) 0.0117(2) 0.0141(3)
Cl7 0.0298(2) 0.1000(4) 0.0409(3) 0.0037(3) 0.00687(19) 0.0044(2)
O9 0.0479(8) 0.0733(9) 0.0243(6) 0.0013(6) 0.0009(5) -0.0133(7)
O16 0.0436(8) 0.0720(9) 0.0258(6) 0.0056(6) 0.0110(5) 0.0055(6)
O10 0.0444(8) 0.0846(11) 0.0278(6) -0.0011(6) 0.0104(6) -0.0024(7)
O12 0.0465(8) 0.0813(10) 0.0270(6) 0.0074(6) 0.0099(6) 0.0074(7)
O1 0.0408(8) 0.1137(14) 0.0243(6) 0.0035(7) 0.0006(6) -0.0007(8)
C24 0.0293(8) 0.0460(9) 0.0285(8) -0.0004(7) 0.0063(6) -0.0012(7)
C13 0.0405(10) 0.0445(9) 0.0269(8) -0.0025(7) 0.0040(7) -0.0060(7)
O13 0.0387(7) 0.0670(9) 0.0236(6) -0.0001(5) 0.0013(5) -0.0003(6)
O8 0.0434(8) 0.0782(10) 0.0274(6) 0.0059(6) 0.0086(6) -0.0068(7)
C19 0.0331(8) 0.0413(9) 0.0252(8) -0.0023(6) 0.0034(6) -0.0009(7)
C3 0.0308(9) 0.0654(12) 0.0276(8) -0.0012(8) 0.0064(7) -0.0017(8)
C5 0.0367(9) 0.0471(10) 0.0250(8) 0.0005(7) 0.0072(7) -0.0027(7)
C9 0.0367(10) 0.0615(12) 0.0300(9) 0.0001(8) 0.0076(7) -0.0012(8)
O15 0.0429(8) 0.0930(12) 0.0277(7) 0.0068(7) 0.0010(6) 0.0031(7)
C14 0.0444(10) 0.0493(10) 0.0284(8) -0.0022(7) 0.0090(7) -0.0033(8)
C10 0.0408(10) 0.0528(10) 0.0270(8) 0.0021(7) 0.0043(7) -0.0012(8)
O7 0.0458(8) 0.0953(12) 0.0293(7) 0.0100(7) 0.0025(6) 0.0045(8)
O4 0.0406(7) 0.0730(9) 0.0240(6) 0.0035(6) 0.0087(5) -0.0068(6)
C20 0.0339(9) 0.0504(10) 0.0249(8) -0.0006(7) 0.0082(7) -0.0011(7)
C12 0.0339(9) 0.0501(10) 0.0296(8) 0.0010(7) 0.0061(7) -0.0021(7)
O5 0.0464(8) 0.0821(10) 0.0256(6) 0.0032(6) 0.0018(6) 0.0051(7)
O6 0.0463(8) 0.1044(13) 0.0257(6) 0.0070(7) 0.0089(6) 0.0015(8)
O2 0.0391(8) 0.1278(15) 0.0224(6) 0.0055(8) 0.0064(5) -0.0054(8)
C1 0.0354(9) 0.0614(11) 0.0251(8) -0.0014(7) 0.0021(7) -0.0015(8)
C7 0.0431(10) 0.0469(10) 0.0268(8) -0.0006(7) 0.0036(7) 0.0004(8)
O3 0.0401(8) 0.1024(12) 0.0259(6) 0.0059(7) 0.0016(6) 0.0051(8)
O14 0.0339(7) 0.0877(11) 0.0249(6) 0.0013(6) 0.0084(5) 0.0018(7)
C11 0.0438(10) 0.0463(10) 0.0269(8) 0.0018(7) 0.0071(7) -0.0036(8)
O11 0.0484(9) 0.1196(15) 0.0333(8) 0.0138(8) 0.0027(7) 0.0144(9)
C6 0.0316(9) 0.0567(11) 0.0277(8) -0.0003(7) 0.0050(7) -0.0041(7)
C8 0.0431(10) 0.0557(11) 0.0251(8) 0.0014(7) 0.0086(7) -0.0008(8)
C22 0.0348(9) 0.0517(10) 0.0264(8) 0.0014(7) 0.0030(7) 0.0006(7)
C18 0.0375(9) 0.0491(10) 0.0281(8) -0.0005(7) 0.0058(7) -0.0043(7)
C23 0.0385(9) 0.0435(9) 0.0250(8) 0.0018(6) 0.0080(7) 0.0007(7)
C2 0.0392(10) 0.0652(12) 0.0244(8) 0.0007(7) 0.0072(7) -0.0016(8)
C16 0.0426(10) 0.0584(11) 0.0316(9) 0.0043(8) 0.0041(8) 0.0061(9)
C21 0.0312(9) 0.0591(11) 0.0294(8) 0.0011(7) 0.0070(7) 0.0022(8)
C15 0.0365(10) 0.0603(12) 0.0356(9) 0.0010(8) 0.0091(8) 0.0062(8)
C4 0.0367(9) 0.0543(11) 0.0249(8) 0.0006(7) 0.0026(7) 0.0001(8)
C17 0.0438(10) 0.0494(10) 0.0274(8) 0.0018(7) 0.0073(7) 0.0013(8)
N1 0.0506(10) 0.0744(12) 0.0295(8) -0.0050(7) 0.0090(7) -0.0193(9)
N2 0.0460(9) 0.0661(11) 0.0271(7) 0.0014(7) 0.0080(7) 0.0023(8)
N3 0.0508(10) 0.0670(11) 0.0282(7) 0.0080(7) 0.0124(7) 0.0192(8)
C29 0.0511(13) 0.112(2) 0.0418(12) 0.0062(12) 0.0040(10) 0.0196(14)
C31 0.0707(15) 0.0649(14) 0.0411(11) -0.0067(10) 0.0129(10) -0.0147(11)
C30 0.089(2) 0.0658(15) 0.0656(16) 0.0071(12) 0.0319(14) 0.0094(14)
C27 0.0728(16) 0.0669(15) 0.0563(14) -0.0042(11) 0.0194(12) -0.0082(12)
C28 0.0856(18) 0.0640(14) 0.0466(12) 0.0026(10) 0.0145(12) 0.0124(13)
C25 0.0528(13) 0.105(2) 0.0474(13) -0.0004(13) 0.0059(10) -0.0156(13)
C32 0.0515(13) 0.0747(15) 0.0542(13) -0.0031(11) 0.0123(10) 0.0036(11)
C26 0.0723(17) 0.0770(17) 0.0636(15) -0.0035(13) 0.0013(13) -0.0190(14)
N4 0.0393(8) 0.0637(10) 0.0267(7) -0.0017(7) 0.0072(6) -0.0059(7)

loop_
_atom_type_symbol
_atom_type_description
_atom_type_scat_dispersion_real
_atom_type_scat_dispersion_imag
_atom_type_scat_source
C C 0.0033 0.0016 'International Tables Vol C Tables 4.2.6.8 and 6.1.1.4'
H H 0 0 'International Tables Vol C Tables 4.2.6.8 and 6.1.1.4'
N N 0.0061 0.0033 'International Tables Vol C Tables 4.2.6.8 and 6.1.1.4'
O O 0.0106 0.006 'International Tables Vol C Tables 4.2.6.8 and 6.1.1.4'
Cl Cl 0.1484 0.1585 'International Tables Vol C Tables 4.2.6.8 and 6.1.1.4'

loop_
_geom_angle_atom_site_label_1
_geom_angle_atom_site_label_2
_geom_angle_atom_site_label_3
_geom_angle
C14 O10 H10 109.5
C23 C24 C19 123.18(16)
C23 C24 Cl8 119.07(14)
C19 C24 Cl8 117.67(13)
O9 C13 C18 125.86(18)
O9 C13 C14 116.17(16)
C18 C13 C14 117.97(16)
O13 C19 C24 125.95(17)
O13 C19 C20 116.04(15)
C24 C19 C20 118.01(15)
C2 C3 C4 120.87(17)
C2 C3 Cl1 120.90(15)
C4 C3 Cl1 118.22(14)
O4 C5 C6 126.11(18)
O4 C5 C4 116.37(15)
C6 C5 C4 117.52(15)
C8 C9 C10 120.05(18)
C8 C9 Cl3 121.25(15)
C10 C9 Cl3 118.71(14)
O10 C14 C15 122.18(19)
O10 C14 C13 115.63(16)
C15 C14 C13 122.19(17)
O7 C10 C9 122.87(19)
O7 C10 C11 118.57(17)
C9 C10 C11 118.56(16)
O14 C20 C21 122.29(17)
O14 C20 C19 115.72(15)
C21 C20 C19 121.99(16)
C11 C12 C7 123.10(17)
C11 C12 Cl4 118.61(14)
C7 C12 Cl4 118.27(14)
C8 O6 H6 109.5
C2 O2 H2 109.5
O1 C1 C6 125.77(18)
O1 C1 C2 116.40(17)
C6 C1 C2 117.82(16)
O5 C7 C12 126.00(19)
O5 C7 C8 116.25(16)
C12 C7 C8 117.75(16)
C20 O14 H14 109.5
O8 C11 C12 125.80(19)
O8 C11 C10 116.42(16)
C12 C11 C10 117.76(16)
C5 C6 C1 123.43(17)
C5 C6 Cl2 118.28(14)
C1 C6 Cl2 118.24(14)
O6 C8 C9 121.04(18)
O6 C8 C7 116.46(16)
C9 C8 C7 122.50(17)
O15 C22 C21 123.35(18)
O15 C22 C23 118.15(16)
C21 C22 C23 118.50(15)
C17 C18 C13 122.86(18)
C17 C18 Cl6 118.34(14)
C13 C18 Cl6 118.73(14)
O16 C23 C24 126.47(18)
O16 C23 C22 116.20(15)
C24 C23 C22 117.33(15)
O2 C2 C3 121.22(18)
O2 C2 C1 117.11(16)
C3 C2 C1 121.66(16)
O11 C16 C15 123.4(2)
O11 C16 C17 118.24(18)
C15 C16 C17 118.31(16)
C20 C21 C22 120.71(17)
C20 C21 Cl7 120.87(14)
C22 C21 Cl7 118.41(14)
C14 C15 C16 120.71(18)
C14 C15 Cl5 120.82(15)
C16 C15 Cl5 118.47(15)
O3 C4 C3 122.78(18)
O3 C4 C5 118.59(16)
C3 C4 C5 118.63(15)
O12 C17 C18 125.77(19)
O12 C17 C16 116.49(16)
C18 C17 C16 117.74(16)
C26 N1 C25 114.4(2)
C26 N1 H1B 108.7
C25 N1 H1B 108.7
C26 N1 H1A 108.7
C25 N1 H1A 108.7
H1B N1 H1A 107.6
C27 N2 C28 114.1(2)
C27 N2 H2A 108.7
C28 N2 H2A 108.7
C27 N2 H2B 108.7
C28 N2 H2B 108.7
H2A N2 H2B 107.6
C30 N3 C29 113.8(2)
C30 N3 H3A 108.8
C29 N3 H3A 108.8
C30 N3 H3B 108.8
C29 N3 H3B 108.8
H3A N3 H3B 107.7
N3 C29 H29C 109.5
N3 C29 H29A 109.5
H29C C29 H29A 109.5
N3 C29 H29B 109.5
H29C C29 H29B 109.5
H29A C29 H29B 109.5
N4 C31 H31B 109.5
N4 C31 H31A 109.5
H31B C31 H31A 109.5
N4 C31 H31C 109.5
H31B C31 H31C 109.5
H31A C31 H31C 109.5
N3 C30 H30C 109.5
N3 C30 H30A 109.5
H30C C30 H30A 109.5
N3 C30 H30B 109.5
H30C C30 H30B 109.5
H30A C30 H30B 109.5
N2 C27 H27B 109.5
N2 C27 H27A 109.5
H27B C27 H27A 109.5
N2 C27 H27C 109.5
H27B C27 H27C 109.5
H27A C27 H27C 109.5
N2 C28 H58A 109.5
N2 C28 H58B 109.5
H58A C28 H58B 109.5
N2 C28 H58C 109.5
H58A C28 H58C 109.5
H58B C28 H58C 109.5
N1 C25 H25A 109.5
N1 C25 H25B 109.5
H25A C25 H25B 109.5
N1 C25 H25C 109.5
H25A C25 H25C 109.5
H25B C25 H25C 109.5
N4 C32 H32B 109.5
N4 C32 H32C 109.5
H32B C32 H32C 109.5
N4 C32 H32A 109.5
H32B C32 H32A 109.5
H32C C32 H32A 109.5
N1 C26 H26B 109.5
N1 C26 H26C 109.5
H26B C26 H26C 109.5
N1 C26 H26A 109.5
H26B C26 H26A 109.5
H26C C26 H26A 109.5
C31 N4 C32 113.51(18)
C31 N4 H4B 108.9
C32 N4 H4B 108.9
C31 N4 H4A 108.9
C32 N4 H4A 108.9
H4B N4 H4A 107.7

loop_
_geom_bond_atom_site_label_1
_geom_bond_atom_site_label_2
_geom_bond_distance
Cl8 C24 1.729(2)
Cl6 C18 1.729(2)
Cl2 C6 1.733(2)
Cl1 C3 1.716(2)
Cl3 C9 1.714(2)
Cl4 C12 1.729(2)
Cl5 C15 1.720(2)
Cl7 C21 1.722(2)
O9 C13 1.241(2)
O16 C23 1.241(2)
O10 C14 1.324(2)
O10 H10 0.82
O12 C17 1.250(2)
O1 C1 1.239(2)
C24 C23 1.397(2)
C24 C19 1.401(2)
C13 C18 1.406(3)
C13 C14 1.501(3)
O13 C19 1.239(2)
O8 C11 1.249(2)
C19 C20 1.509(3)
C3 C2 1.349(3)
C3 C4 1.447(2)
C5 O4 1.255(2)
C5 C6 1.396(3)
C5 C4 1.537(3)
C9 C8 1.350(3)
C9 C10 1.454(3)
O15 C22 1.213(2)
C14 C15 1.345(3)
C10 O7 1.215(2)
C10 C11 1.535(3)
C20 O14 1.326(2)
C20 C21 1.344(3)
C12 C11 1.398(3)
C12 C7 1.401(3)
O5 C7 1.247(2)
O6 C8 1.326(2)
O6 H6 0.82
O2 C2 1.319(2)
O2 H2 0.82
C1 C6 1.403(3)
C1 C2 1.512(3)
C7 C8 1.504(3)
O3 C4 1.216(2)
O14 H14 0.82
O11 C16 1.217(2)
C22 C21 1.449(2)
C22 C23 1.548(3)
C18 C17 1.395(3)
C16 C15 1.447(3)
C16 C17 1.542(3)
N1 C26 1.470(4)
N1 C25 1.474(3)
N1 H1B 0.9
N1 H1A 0.9
N2 C27 1.470(3)
N2 C28 1.471(3)
N2 H2A 0.9
N2 H2B 0.9
N3 C30 1.469(3)
N3 C29 1.478(3)
N3 H3A 0.9
N3 H3B 0.9
C29 H29C 0.96
C29 H29A 0.96
C29 H29B 0.96
C31 N4 1.472(3)
C31 H31B 0.96
C31 H31A 0.96
C31 H31C 0.96
C30 H30C 0.96
C30 H30A 0.96
C30 H30B 0.96
C27 H27B 0.96
C27 H27A 0.96
C27 H27C 0.96
C28 H58A 0.96
C28 H58B 0.96
C28 H58C 0.96
C25 H25A 0.96
C25 H25B 0.96
C25 H25C 0.96
C32 N4 1.473(3)
C32 H32B 0.96
C32 H32C 0.96
C32 H32A 0.96
C26 H26B 0.96
C26 H26C 0.96
C26 H26A 0.96
N4 H4B 0.9
N4 H4A 0.9

loop_
_geom_torsion_atom_site_label_1
_geom_torsion_atom_site_label_2
_geom_torsion_atom_site_label_3
_geom_torsion_atom_site_label_4
_geom_torsion
C23 C24 C19 O13 173.57(18)
Cl8 C24 C19 O13 -3.1(3)
C23 C24 C19 C20 -6.5(3)
Cl8 C24 C19 C20 176.80(13)
O9 C13 C14 O10 -0.7(3)
C18 C13 C14 O10 179.82(17)
O9 C13 C14 C15 179.12(19)
C18 C13 C14 C15 -0.4(3)
C8 C9 C10 O7 -179.2(2)
Cl3 C9 C10 O7 0.3(3)
C8 C9 C10 C11 0.3(3)
Cl3 C9 C10 C11 179.89(14)
O13 C19 C20 O14 3.0(2)
C24 C19 C20 O14 -176.95(16)
O13 C19 C20 C21 -176.67(18)
C24 C19 C20 C21 3.4(3)
C11 C12 C7 O5 178.4(2)
Cl4 C12 C7 O5 0.1(3)
C11 C12 C7 C8 -2.1(3)
Cl4 C12 C7 C8 179.61(14)
C7 C12 C11 O8 -175.7(2)
Cl4 C12 C11 O8 2.6(3)
C7 C12 C11 C10 5.6(3)
Cl4 C12 C11 C10 -176.05(14)
O7 C10 C11 O8 -4.0(3)
C9 C10 C11 O8 176.43(18)
O7 C10 C11 C12 174.78(19)
C9 C10 C11 C12 -4.8(3)
O4 C5 C6 C1 176.4(2)
C4 C5 C6 C1 -3.0(3)
O4 C5 C6 Cl2 -0.8(3)
C4 C5 C6 Cl2 179.76(14)
O1 C1 C6 C5 -177.2(2)
C2 C1 C6 C5 1.5(3)
O1 C1 C6 Cl2 0.1(3)
C2 C1 C6 Cl2 178.71(15)
C10 C9 C8 O6 -177.09(19)
Cl3 C9 C8 O6 3.4(3)
C10 C9 C8 C7 3.4(3)
Cl3 C9 C8 C7 -176.11(15)
O5 C7 C8 O6 -2.7(3)
C12 C7 C8 O6 177.72(18)
O5 C7 C8 C9 176.8(2)
C12 C7 C8 C9 -2.8(3)
O9 C13 C18 C17 -175.28(19)
C14 C13 C18 C17 4.2(3)
O9 C13 C18 Cl6 1.6(3)
C14 C13 C18 Cl6 -178.89(14)
C19 C24 C23 O16 -174.09(19)
Cl8 C24 C23 O16 2.6(3)
C19 C24 C23 C22 5.7(3)
Cl8 C24 C23 C22 -177.67(13)
O15 C22 C23 O16 -2.5(3)
C21 C22 C23 O16 178.03(18)
O15 C22 C23 C24 177.68(18)
C21 C22 C23 C24 -1.7(3)
C4 C3 C2 O2 178.8(2)
Cl1 C3 C2 O2 -0.5(3)
C4 C3 C2 C1 -0.2(3)
Cl1 C3 C2 C1 -179.54(16)
O1 C1 C2 O2 0.0(3)
C6 C1 C2 O2 -178.79(19)
O1 C1 C2 C3 179.0(2)
C6 C1 C2 C3 0.3(3)
O14 C20 C21 C22 -179.37(18)
C19 C20 C21 C22 0.3(3)
O14 C20 C21 Cl7 0.0(3)
C19 C20 C21 Cl7 179.61(14)
O15 C22 C21 C20 179.5(2)
C23 C22 C21 C20 -1.1(3)
O15 C22 C21 Cl7 0.2(3)
C23 C22 C21 Cl7 179.58(14)
O10 C14 C15 C16 178.43(19)
C13 C14 C15 C16 -1.3(3)
O10 C14 C15 Cl5 -1.1(3)
C13 C14 C15 Cl5 179.13(15)
O11 C16 C15 C14 178.8(2)
C17 C16 C15 C14 -0.4(3)
O11 C16 C15 Cl5 -1.7(3)
C17 C16 C15 Cl5 179.19(15)
C2 C3 C4 O3 179.1(2)
Cl1 C3 C4 O3 -1.6(3)
C2 C3 C4 C5 -1.4(3)
Cl1 C3 C4 C5 177.97(14)
O4 C5 C4 O3 3.0(3)
C6 C5 C4 O3 -177.49(19)
O4 C5 C4 C3 -176.52(18)
C6 C5 C4 C3 2.9(3)
C13 C18 C17 O12 174.4(2)
Cl6 C18 C17 O12 -2.5(3)
C13 C18 C17 C16 -5.8(3)
Cl6 C18 C17 C16 177.28(14)
O11 C16 C17 O12 4.4(3)
C15 C16 C17 O12 -176.38(19)
O11 C16 C17 C18 -175.3(2)
C15 C16 C17 C18 3.8(3)
